data_4343324
loop_
_publ_author_name
'Ibrahim, Masooma'
'Haider, Ali'
'Xiang, Yixian'
'Bassil, Bassem S.'
'Carey, Akina M.'
'Rullik, Lisa'
'Jameson, Geoffrey B.'
'Doungmene, Floriant'
'Mbomekall\'e, Isra\"el M'
'Oliveira, Pedro de'
'Mereacre, Valeriu'
'Kostakis, George E.'
'Powell, Annie K.'
'Kortz, Ulrich'

_publ_section_title
;
 Tetradecanuclear Iron(III)-Oxo Nanoclusters Stabilized by Trilacunary
 Heteropolyanions.
;
_journal_issue 13
_journal_name_full 'Inorganic chemistry'
_journal_page_first 6136
_journal_page_last 6146
_journal_paper_doi 10.1021/acs.inorgchem.5b00124
_journal_volume 54
_journal_year 2015
_chemical_formula_sum 'Fe14 Ge4 H290 Na24 O311 P6 Rb4 W36'
_chemical_formula_weight 14038.7
_chemical_name_systematic
; 
 ? 
;
_space_group_crystal_system orthorhombic
_space_group_IT_number 59
_space_group_name_Hall '-P 2ab 2a'
_space_group_name_H-M_alt 'P m m n'
_symmetry_space_group_name_Hall '-P 2ab 2a'
_symmetry_space_group_name_H-M 'P m m n :2'
_atom_sites_solution_primary direct
_atom_sites_solution_secondary difmap
_audit_creation_method SHELXL-2014
_cell_angle_alpha 90
_cell_angle_beta 90
_cell_angle_gamma 90
_cell_formula_units_Z 2
_cell_length_a 22.690(2)
_cell_length_b 27.943(3)
_cell_length_c 18.793(2)
_cell_measurement_reflns_used 9611
_cell_measurement_temperature 100(2)
_cell_measurement_theta_max 29.49
_cell_measurement_theta_min 2.17
_cell_volume 11915(2)
_computing_cell_refinement 'Bruker SAINT'
_computing_data_collection 'Bruker APEX2'
_computing_data_reduction 'Bruker SAINT'
_computing_molecular_graphics 'Bruker SHELXTL'
_computing_publication_material 'Bruker SHELXTL'
_computing_structure_refinement 'SHELXL-2014 (Sheldrick, 2014)'
_computing_structure_solution 'SHELXS-97 (Sheldrick, 2008)'
_diffrn_ambient_temperature 100(2)
_diffrn_measured_fraction_theta_full 0.997
_diffrn_measured_fraction_theta_max 0.997
_diffrn_measurement_device_type 'Bruker APEX-II CCD'
_diffrn_measurement_method '\f and \w scans'
_diffrn_radiation_monochromator graphite
_diffrn_radiation_source 'fine-focus sealed tube'
_diffrn_radiation_type MoK\a
_diffrn_radiation_wavelength 0.71073
_diffrn_reflns_av_R_equivalents 0.0787
_diffrn_reflns_av_sigmaI/netI 0.0214
_diffrn_reflns_Laue_measured_fraction_full 0.997
_diffrn_reflns_Laue_measured_fraction_max 0.997
_diffrn_reflns_limit_h_max 26
_diffrn_reflns_limit_h_min -26
_diffrn_reflns_limit_k_max 32
_diffrn_reflns_limit_k_min -32
_diffrn_reflns_limit_l_max 21
_diffrn_reflns_limit_l_min -21
_diffrn_reflns_number 338779
_diffrn_reflns_point_group_measured_fraction_full 0.997
_diffrn_reflns_point_group_measured_fraction_max 0.997
_diffrn_reflns_theta_full 25.24
_diffrn_reflns_theta_max 26.37
_diffrn_reflns_theta_min 3.42
_exptl_absorpt_coefficient_mu 19.660
_exptl_absorpt_correction_T_max 0.440
_exptl_absorpt_correction_T_min 0.088
_exptl_absorpt_correction_type multi-scan
_exptl_absorpt_process_details SADABS
_exptl_crystal_colour brown
_exptl_crystal_density_diffrn 3.875
_exptl_crystal_description block
_exptl_crystal_F_000 12740
_exptl_crystal_size_max 0.240
_exptl_crystal_size_mid 0.170
_exptl_crystal_size_min 0.050
_exptl_transmission_factor_max 0.440
_exptl_transmission_factor_min 0.088
_refine_diff_density_max 2.958
_refine_diff_density_min -2.528
_refine_diff_density_rms 0.382
_refine_ls_extinction_method none
_refine_ls_goodness_of_fit_ref 1.072
_refine_ls_matrix_type full
_refine_ls_number_parameters 444
_refine_ls_number_reflns 9936
_refine_ls_number_restraints 18
_refine_ls_restrained_S_all 1.072
_refine_ls_R_factor_all 0.0712
_refine_ls_R_factor_gt 0.0660
_refine_ls_shift/su_max 0.016
_refine_ls_shift/su_mean 0.000
_refine_ls_structure_factor_coef Fsqd
_refine_ls_weighting_details 'calc w=1/[\s^2^(Fo^2^)+(0.0536P)^2^+1176.7366P] where P=(Fo^2^+2Fc^2^)/3'
_refine_ls_weighting_scheme calc
_refine_ls_wR_factor_gt 0.1596
_refine_ls_wR_factor_ref 0.1626
_reflns_number_gt 9015
_reflns_number_total 9936
_reflns_threshold_expression >2sigma(I)
_cod_data_source_file ic5b00124_si_004.cif
_cod_data_source_block try
_cod_depositor_comments 'Adding full bibliography for 4343322--4343324.cif.'
_cod_original_formula_sum 'Fe14 H290 Ge4 Na24 O311 P6 Rb4 W36'
_cod_database_code 4343324
_shelx_space_group_comment
; 
The symmetry employed for this shelxl refinement is uniquely defined 
by the following loop, which should always be used as a source of 
symmetry information in preference to the above space-group names. 
They are only intended as comments. 
;
_shelx_estimated_absorpt_t_min 0.088
_shelx_estimated_absorpt_t_max 0.440

loop_
_symmetry_equiv_pos_as_xyz
'x, y, z'
'-x+1/2, -y+1/2, z'
'-x, y+1/2, -z'
'x+1/2, -y, -z'
'-x, -y, -z'
'x-1/2, y-1/2, -z'
'x, -y-1/2, z'
'-x-1/2, y, z'

loop_
_atom_site_label
_atom_site_type_symbol
_atom_site_fract_x
_atom_site_fract_y
_atom_site_fract_z
_atom_site_U_iso_or_equiv
_atom_site_adp_type
_atom_site_occupancy
_atom_site_symmetry_multiplicity
_atom_site_calc_flag
_atom_site_refinement_flags
W1 W 0.32387(3) 0.51495(3) 0.21498(4) 0.0257(2) Uani 1 1 d .
W2 W 0.32434(4) 0.55861(3) 0.40367(4) 0.0327(2) Uani 1 1 d .
W3 W 0.40670(4) 0.44730(3) 0.35559(5) 0.0346(2) Uani 1 1 d .
W4 W 0.49190(4) 0.37676(3) -0.07707(5) 0.0318(2) Uani 1 1 d .
W5 W 0.55055(6) 0.2500 -0.25318(7) 0.0392(3) Uani 1 2 d S
W6 W 0.41471(4) 0.31726(3) -0.20187(4) 0.0327(2) Uani 1 1 d .
W7 W 0.62739(4) 0.31028(3) -0.12890(5) 0.0356(2) Uani 1 1 d .
W8 W 0.2500 0.49835(5) 0.52998(6) 0.0396(3) Uani 1 2 d S
W9 W 0.33295(5) 0.38710(3) 0.48267(5) 0.0390(2) Uani 1 1 d .
W10 W 0.57783(4) 0.30979(4) 0.06149(6) 0.0420(2) Uani 1 1 d .
Ge1 Ge 0.49774(12) 0.2500 -0.07423(14) 0.0212(6) Uani 1 2 d S
Ge2 Ge 0.2500 0.45220(10) 0.35414(14) 0.0235(6) Uani 1 2 d S
P1 P 0.2500 0.3471(3) 0.0386(4) 0.0243(15) Uani 1 2 d S
P2 P 0.3719(3) 0.2500 0.2434(4) 0.0266(15) Uani 1 2 d S
Fe1 Fe 0.2500 0.41817(14) 0.1799(2) 0.0242(8) Uani 1 2 d S
Fe2 Fe 0.33117(13) 0.35195(10) 0.31764(15) 0.0294(6) Uani 1 1 d .
Fe3 Fe 0.45862(19) 0.2500 0.1019(2) 0.0328(10) Uani 1 2 d S
Fe4 Fe 0.37526(12) 0.31596(10) -0.03594(14) 0.0255(6) Uani 1 1 d .
Fe1A Fe 0.3256(3) 0.2500 0.0773(4) 0.040(2) Uani 0.55(3) 2 d SP
Na1A Na 0.3256(3) 0.2500 0.0773(4) 0.040(2) Uani 0.45(3) 2 d SP
Fe2A Fe 0.2500 0.3097(3) 0.2036(4) 0.049(3) Uani 0.45(3) 2 d SP
Na2A Na 0.2500 0.3097(3) 0.2036(4) 0.049(3) Uani 0.55(3) 2 d SP
O1B O 0.2500 0.5462(6) 0.1868(10) 0.023(4) Uiso 1 2 d S
O1A O 0.3126(5) 0.4673(4) 0.1507(6) 0.020(3) Uiso 1 1 d .
O1T O 0.3721(6) 0.5505(5) 0.1694(7) 0.031(3) Uiso 1 1 d .
O2A O 0.2500 0.5943(7) 0.4026(11) 0.034(5) Uiso 1 2 d S
O2T O 0.3721(7) 0.6057(5) 0.4119(8) 0.041(4) Uiso 1 1 d .
O3A O 0.4089(6) 0.3886(5) 0.3121(8) 0.036(3) Uiso 1 1 d .
O3T O 0.4798(7) 0.4640(5) 0.3531(8) 0.041(4) Uiso 1 1 d .
O4A O 0.4198(6) 0.3793(5) -0.0347(7) 0.031(3) Uiso 1 1 d .
O4T O 0.5114(6) 0.4370(5) -0.0763(8) 0.034(3) Uiso 1 1 d .
O5T O 0.5586(12) 0.2500 -0.3453(14) 0.058(7) Uiso 1 2 d S
O6A O 0.3991(8) 0.2500 -0.2072(10) 0.028(4) Uiso 1 2 d S
O6B O 0.3547(6) 0.3271(5) -0.1387(7) 0.031(3) Uiso 1 1 d .
O6T O 0.3853(7) 0.3373(5) -0.2806(8) 0.041(4) Uiso 1 1 d .
O7T O 0.6848(7) 0.3499(6) -0.1403(9) 0.048(4) Uiso 1 1 d .
O7A O 0.6715(10) 0.2500 -0.1318(12) 0.042(5) Uiso 1 2 d S
O8T O 0.2500 0.5077(10) 0.6209(15) 0.062(7) Uiso 1 2 d S
O9B O 0.3454(6) 0.3373(5) 0.4217(7) 0.032(3) Uiso 1 1 d .
O9A O 0.2500 0.3750(7) 0.4881(11) 0.036(5) Uiso 1 2 d S
O9T O 0.3588(8) 0.3642(6) 0.5618(9) 0.050(4) Uiso 1 1 d .
O10B O 0.5199(7) 0.3009(5) 0.1280(8) 0.040(4) Uiso 1 1 d .
O10A O 0.6184(10) 0.2500 0.0836(12) 0.039(5) Uiso 1 2 d S
O10T O 0.6239(8) 0.3494(6) 0.1042(9) 0.051(4) Uiso 1 1 d .
O1G1 O 0.4557(6) 0.3000(5) -0.0889(7) 0.027(3) Uiso 1 1 d .
O1P1 O 0.2500 0.3010(10) 0.0844(15) 0.064(7) Uiso 1 2 d S
O12F O 0.3107(6) 0.3770(5) 0.2231(7) 0.025(3) Uiso 1 1 d .
O12 O 0.3176(6) 0.5529(5) 0.3035(7) 0.031(3) Uiso 1 1 d .
O1P2 O 0.4273(10) 0.2500 0.1976(12) 0.044(5) Uiso 1 2 d S
O1G2 O 0.2500 0.5032(7) 0.4088(11) 0.033(5) Uiso 1 2 d S
O13 O 0.3771(6) 0.4772(5) 0.2714(8) 0.035(3) Uiso 1 1 d .
O2G1 O 0.5207(8) 0.2500 0.0144(10) 0.028(4) Uiso 1 2 d S
O2P1 O 0.3042(7) 0.3481(5) -0.0083(8) 0.041(4) Uiso 1 1 d .
O2G2 O 0.3127(6) 0.4179(5) 0.3706(7) 0.029(3) Uiso 1 1 d .
O2P2 O 0.3185(11) 0.2500 0.1949(14) 0.053(6) Uiso 1 2 d S
O23 O 0.3734(6) 0.5068(5) 0.4032(8) 0.035(3) Uiso 1 1 d .
O26F O 0.2500 0.3271(7) 0.3273(11) 0.036(5) Uiso 1 2 d S
O28 O 0.3079(7) 0.5470(5) 0.5043(8) 0.037(3) Uiso 1 1 d .
O3G1 O 0.5592(8) 0.2500 -0.1339(10) 0.024(4) Uiso 1 2 d S
O3P1 O 0.2500 0.3911(7) 0.0859(11) 0.032(5) Uiso 1 2 d S
O3G2 O 0.2500 0.4696(7) 0.2649(10) 0.026(4) Uiso 1 2 d S
O3P2 O 0.3726(7) 0.2943(5) 0.2912(8) 0.037(3) Uiso 1 1 d .
O39 O 0.4042(7) 0.4198(6) 0.4512(9) 0.045(4) Uiso 1 1 d .
O45F O 0.4042(6) 0.2980(5) 0.0600(8) 0.032(3) Uiso 1 1 d .
O45E O 0.3454(8) 0.2500 -0.0406(10) 0.029(4) Uiso 1 2 d S
O46 O 0.4557(6) 0.3747(5) -0.1722(8) 0.034(3) Uiso 1 1 d .
O47 O 0.5619(6) 0.3505(5) -0.1267(8) 0.035(3) Uiso 1 1 d .
O56 O 0.4930(7) 0.2967(5) -0.2387(8) 0.039(4) Uiso 1 1 d .
O57 O 0.6097(6) 0.2977(5) -0.2312(8) 0.036(3) Uiso 1 1 d .
O89 O 0.3065(7) 0.4514(5) 0.5172(8) 0.038(4) Uiso 1 1 d .
O410 O 0.5299(7) 0.3539(5) 0.0045(8) 0.038(3) Uiso 1 1 d .
O710 O 0.6231(6) 0.3043(5) -0.0303(7) 0.031(3) Uiso 1 1 d .
Rb1 Rb 0.55357(13) 0.39254(11) -0.27326(16) 0.0631(7) Uani 1 1 d U
Rb2 Rb 0.2392(5) 0.64137(18) 0.2660(3) 0.057(3) Uani 0.50 1 d PU
Rb3 Rb 0.7500 0.2500 -0.0070(4) 0.083(2) Uani 1 4 d SU
Na1 Na 0.2500 0.7500 0.3753(10) 0.049(5) Uani 1 4 d S
Na2 Na 0.7500 0.4022(6) -0.0747(8) 0.059(4) Uani 1 2 d S
Na3 Na 0.4459(15) 0.6405(12) 0.5021(19) 0.106(10) Uiso 0.50 1 d P
Na4A Na 0.510(3) 0.376(2) 0.229(3) 0.066(15) Uiso 0.20 1 d P
Na4B Na 0.4745(16) 0.3358(13) 0.235(2) 0.059(9) Uiso 0.30 1 d P
Na5 Na 0.5000 0.5000 0.0000 0.060(8) Uiso 0.50 2 d SP
Na6 Na 0.3475(15) 0.5146(12) -0.0549(18) 0.099(9) Uiso 0.50 1 d P
Na7A Na 0.2500 0.374(2) -0.176(3) 0.108(18) Uiso 0.40 2 d SP
Na7B Na 0.2500 0.3407(12) -0.1359(18) 0.080(9) Uiso 0.60 2 d SP
O1W O 0.4105(9) 0.3802(7) 0.1414(11) 0.065(5) Uiso 1 1 d .
O2W O 0.5771(9) 0.4989(7) 0.4452(11) 0.062(5) Uiso 1 1 d .
O3W O 0.5017(9) 0.4760(7) -0.2200(11) 0.069(6) Uiso 1 1 d .
O4W O 0.3466(11) 0.5741(9) 0.0288(13) 0.086(7) Uiso 1 1 d .
O5W O 0.1747(12) 0.6937(9) 0.3621(14) 0.096(8) Uiso 1 1 d .
O6W O 0.7500 0.3536(10) 0.0293(15) 0.065(7) Uiso 1 2 d S
O8WA O 0.4004(16) 0.4624(13) 0.039(2) 0.057(9) Uiso 0.50 1 d P
O8WB O 0.3560(16) 0.4291(12) 0.0418(19) 0.052(9) Uiso 0.50 1 d P
O10W O 0.5132(16) 0.6743(12) 0.4035(19) 0.052(9) Uiso 0.50 1 d P
O11W O 0.2500 0.7500 0.2455(16) 0.038(7) Uiso 1 4 d S
O12W O 0.2500 0.475(3) -0.010(4) 0.10(2) Uiso 0.50 2 d SP
O13W O 0.2500 0.2500 0.413(2) 0.062(10) Uiso 1 4 d S
O14W O 0.2500 0.506(4) 0.007(6) 0.15(4) Uiso 0.50 2 d SP
O15W O 0.3371(16) 0.4342(13) 0.679(2) 0.056(9) Uiso 0.50 1 d P
O16W O 0.2500 0.2500 0.8711(19) 0.050(9) Uiso 1 4 d S
O17W O 0.556(2) 0.4556(17) 0.086(3) 0.088(14) Uiso 0.50 1 d P

loop_
_atom_site_aniso_label
_atom_site_aniso_U_11
_atom_site_aniso_U_22
_atom_site_aniso_U_33
_atom_site_aniso_U_23
_atom_site_aniso_U_13
_atom_site_aniso_U_12
W1 0.0244(4) 0.0305(4) 0.0223(4) -0.0006(3) 0.0005(3) -0.0022(3)
W2 0.0403(5) 0.0346(5) 0.0232(4) -0.0043(3) -0.0053(4) -0.0020(4)
W3 0.0334(5) 0.0386(5) 0.0318(5) -0.0016(4) -0.0117(4) -0.0009(4)
W4 0.0270(4) 0.0285(4) 0.0400(5) 0.0017(4) 0.0117(4) -0.0009(3)
W5 0.0396(7) 0.0422(7) 0.0358(7) 0.000 0.0204(6) 0.000
W6 0.0334(5) 0.0419(5) 0.0229(4) 0.0060(4) 0.0075(4) 0.0020(4)
W7 0.0241(4) 0.0320(5) 0.0508(6) 0.0016(4) 0.0135(4) -0.0016(3)
W8 0.0604(9) 0.0417(7) 0.0169(6) -0.0038(5) 0.000 0.000
W9 0.0556(6) 0.0414(5) 0.0200(4) 0.0008(4) -0.0111(4) 0.0024(4)
W10 0.0346(5) 0.0442(5) 0.0473(6) -0.0033(4) 0.0001(4) -0.0058(4)
Ge1 0.0217(14) 0.0236(14) 0.0184(14) 0.000 0.0061(11) 0.000
Ge2 0.0289(15) 0.0294(15) 0.0122(13) -0.0032(11) 0.000 0.000
P1 0.026(4) 0.027(4) 0.020(4) 0.005(3) 0.000 0.000
P2 0.032(4) 0.028(4) 0.020(4) 0.000 -0.002(3) 0.000
Fe1 0.027(2) 0.029(2) 0.0166(19) -0.0013(16) 0.000 0.000
Fe2 0.0342(16) 0.0321(15) 0.0221(14) 0.0000(12) -0.0051(12) 0.0017(13)
Fe3 0.029(2) 0.038(2) 0.032(2) 0.000 0.0064(18) 0.000
Fe4 0.0222(14) 0.0332(15) 0.0211(14) -0.0015(11) 0.0041(11) 0.0016(12)
Fe1A 0.042(4) 0.041(4) 0.037(4) 0.000 -0.004(3) 0.000
Na1A 0.042(4) 0.041(4) 0.037(4) 0.000 -0.004(3) 0.000
Fe2A 0.052(5) 0.062(5) 0.034(4) 0.003(4) 0.000 0.000
Na2A 0.052(5) 0.062(5) 0.034(4) 0.003(4) 0.000 0.000
Rb1 0.0611(16) 0.0664(17) 0.0618(17) 0.0031(14) 0.0173(14) -0.0063(14)
Rb2 0.068(8) 0.058(2) 0.046(2) 0.0016(19) 0.005(3) -0.007(3)
Rb3 0.121(5) 0.072(4) 0.054(3) 0.000 0.000 0.000
Na1 0.027(9) 0.079(14) 0.042(11) 0.000 0.000 0.000
Na2 0.062(9) 0.066(10) 0.049(9) 0.002(7) 0.000 0.000

loop_
_atom_type_symbol
_atom_type_description
_atom_type_scat_dispersion_real
_atom_type_scat_dispersion_imag
_atom_type_scat_source
O O 0.0106 0.0060 'International Tables Vol C Tables 4.2.6.8 and 6.1.1.4'
H H 0.0000 0.0000 'International Tables Vol C Tables 4.2.6.8 and 6.1.1.4'
Na Na 0.0362 0.0249 'International Tables Vol C Tables 4.2.6.8 and 6.1.1.4'
P P 0.1023 0.0942 'International Tables Vol C Tables 4.2.6.8 and 6.1.1.4'
Fe Fe 0.3463 0.8444 'International Tables Vol C Tables 4.2.6.8 and 6.1.1.4'
Ge Ge 0.1547 1.8001 'International Tables Vol C Tables 4.2.6.8 and 6.1.1.4'
Rb Rb -0.9393 2.9676 'International Tables Vol C Tables 4.2.6.8 and 6.1.1.4'
W W -0.8490 6.8722 'International Tables Vol C Tables 4.2.6.8 and 6.1.1.4'

loop_
_geom_angle_atom_site_label_1
_geom_angle_atom_site_label_2
_geom_angle_atom_site_label_3
_geom_angle
_geom_angle_site_symmetry_1
_geom_angle_site_symmetry_3
O1T W1 O1A 100.6(6) . .
O1T W1 O13 101.1(6) . .
O1A W1 O13 93.1(6) . .
O1T W1 O1B 98.8(6) . .
O1A W1 O1B 91.5(6) . .
O13 W1 O1B 158.3(6) . .
O1T W1 O12 98.9(6) . .
O1A W1 O12 160.5(5) . .
O13 W1 O12 82.8(6) . .
O1B W1 O12 85.8(7) . .
O1T W1 O3G2 172.5(6) . .
O1A W1 O3G2 76.4(6) . .
O13 W1 O3G2 86.0(5) . .
O1B W1 O3G2 74.5(6) . .
O12 W1 O3G2 84.3(6) . .
O1T W1 Rb2 80.4(5) . 8_655
O1A W1 Rb2 140.3(4) . 8_655
O13 W1 Rb2 125.9(4) . 8_655
O1B W1 Rb2 49.8(5) . 8_655
O12 W1 Rb2 44.5(4) . 8_655
O3G2 W1 Rb2 97.5(4) . 8_655
O1T W1 Rb1 46.2(5) . 5_665
O1A W1 Rb1 139.8(4) . 5_665
O13 W1 Rb1 76.3(4) . 5_665
O1B W1 Rb1 112.6(5) . 5_665
O12 W1 Rb1 57.8(4) . 5_665
O3G2 W1 Rb1 139.5(5) . 5_665
Rb2 W1 Rb1 66.46(16) 8_655 5_665
O1T W1 Rb2 85.3(5) . .
O1A W1 Rb2 135.7(4) . .
O13 W1 Rb2 129.2(4) . .
O1B W1 Rb2 44.4(5) . .
O12 W1 Rb2 46.6(4) . .
O3G2 W1 Rb2 92.2(4) . .
Rb2 W1 Rb2 6.3(3) 8_655 .
Rb1 W1 Rb2 72.76(15) 5_665 .
O2T W2 O23 102.9(7) . .
O2T W2 O12 101.8(7) . .
O23 W2 O12 88.8(6) . .
O2T W2 O28 99.3(7) . .
O23 W2 O28 89.4(6) . .
O12 W2 O28 158.7(6) . .
O2T W2 O2A 98.9(7) . .
O23 W2 O2A 158.2(7) . .
O12 W2 O2A 87.9(7) . .
O28 W2 O2A 86.0(7) . .
O2T W2 O1G2 169.0(7) . .
O23 W2 O1G2 85.1(6) . .
O12 W2 O1G2 85.8(7) . .
O28 W2 O1G2 72.9(7) . .
O2A W2 O1G2 73.2(6) . .
O2T W2 Rb2 80.3(5) . 8_655
O23 W2 Rb2 135.9(5) . 8_655
O12 W2 Rb2 48.5(4) . 8_655
O28 W2 Rb2 134.0(5) . 8_655
O2A W2 Rb2 49.4(6) . 8_655
O1G2 W2 Rb2 99.3(5) . 8_655
O2T W2 Rb1 49.1(5) . 5_665
O23 W2 Rb1 81.0(5) . 5_665
O12 W2 Rb1 57.9(4) . 5_665
O28 W2 Rb1 142.5(4) . 5_665
O2A W2 Rb1 115.0(6) . 5_665
O1G2 W2 Rb1 141.0(5) . 5_665
Rb2 W2 Rb1 68.20(16) 8_655 5_665
O2T W2 Rb2 85.4(5) . .
O23 W2 Rb2 139.0(5) . .
O12 W2 Rb2 50.4(4) . .
O28 W2 Rb2 129.4(5) . .
O2A W2 Rb2 43.8(6) . .
O1G2 W2 Rb2 93.6(4) . .
Rb2 W2 Rb2 6.5(3) 8_655 .
Rb1 W2 Rb2 74.64(15) 5_665 .
O3T W3 O3A 101.8(7) . .
O3T W3 O13 101.4(7) . .
O3A W3 O13 91.8(6) . .
O3T W3 O39 99.2(7) . .
O3A W3 O39 93.4(7) . .
O13 W3 O39 157.3(6) . .
O3T W3 O23 98.4(7) . .
O3A W3 O23 159.7(6) . .
O13 W3 O23 82.9(6) . .
O39 W3 O23 84.6(6) . .
O3T W3 O2G2 172.4(6) . .
O3A W3 O2G2 76.1(6) . .
O13 W3 O2G2 86.1(5) . .
O39 W3 O2G2 73.8(6) . .
O23 W3 O2G2 83.9(5) . .
O4T W4 O4A 100.8(6) . .
O4T W4 O410 101.9(7) . .
O4A W4 O410 94.0(6) . .
O4T W4 O46 98.2(6) . .
O4A W4 O46 91.3(6) . .
O410 W4 O46 157.9(6) . .
O4T W4 O47 99.1(6) . .
O4A W4 O47 160.0(6) . .
O410 W4 O47 83.7(6) . .
O46 W4 O47 84.1(6) . .
O4T W4 O1G1 172.0(6) . .
O4A W4 O1G1 76.0(5) . .
O410 W4 O1G1 85.7(6) . .
O46 W4 O1G1 74.8(5) . .
O47 W4 O1G1 84.0(5) . .
O4T W4 Rb1 79.1(5) . .
O4A W4 Rb1 136.0(4) . .
O410 W4 Rb1 129.5(5) . .
O46 W4 Rb1 46.1(4) . .
O47 W4 Rb1 47.3(4) . .
O1G1 W4 Rb1 98.0(3) . .
O5T W5 O56 102.6(8) . 7_565
O5T W5 O56 102.6(8) . .
O56 W5 O56 88.7(9) 7_565 .
O5T W5 O57 98.0(8) . .
O56 W5 O57 159.3(6) 7_565 .
O56 W5 O57 88.4(6) . .
O5T W5 O57 98.0(8) . 7_565
O56 W5 O57 88.4(6) 7_565 7_565
O56 W5 O57 159.3(6) . 7_565
O57 W5 O57 87.0(9) . 7_565
O5T W5 O3G1 168.9(10) . .
O56 W5 O3G1 85.2(6) 7_565 .
O56 W5 O3G1 85.2(6) . .
O57 W5 O3G1 74.2(5) . .
O57 W5 O3G1 74.2(5) 7_565 .
O5T W5 Rb1 84.52(5) . 7_565
O56 W5 Rb1 47.9(5) 7_565 7_565
O56 W5 Rb1 136.2(5) . 7_565
O57 W5 Rb1 133.9(4) . 7_565
O57 W5 Rb1 47.4(4) 7_565 7_565
O3G1 W5 Rb1 95.30(5) . 7_565
O5T W5 Rb1 84.52(5) . .
O56 W5 Rb1 136.2(5) 7_565 .
O56 W5 Rb1 47.9(5) . .
O57 W5 Rb1 47.4(4) . .
O57 W5 Rb1 133.9(4) 7_565 .
O3G1 W5 Rb1 95.30(5) . .
Rb1 W5 Rb1 169.00(9) 7_565 .
O6T W6 O6B 102.8(7) . .
O6T W6 O6A 101.7(8) . .
O6B W6 O6A 92.5(7) . .
O6T W6 O46 99.5(7) . .
O6B W6 O46 92.7(6) . .
O6A W6 O46 156.5(7) . .
O6T W6 O56 98.1(7) . .
O6B W6 O56 159.1(6) . .
O6A W6 O56 82.2(7) . .
O46 W6 O56 84.9(6) . .
O6T W6 O1G1 172.7(6) . .
O6B W6 O1G1 75.0(5) . .
O6A W6 O1G1 85.4(6) . .
O46 W6 O1G1 73.8(5) . .
O56 W6 O1G1 84.4(6) . .
O6T W6 Rb1 81.1(5) . .
O6B W6 Rb1 136.3(4) . .
O6A W6 Rb1 129.9(6) . .
O46 W6 Rb1 44.4(4) . .
O56 W6 Rb1 48.4(4) . .
O1G1 W6 Rb1 95.6(3) . .
O7T W7 O710 102.7(7) . .
O7T W7 O47 102.6(7) . .
O710 W7 O47 89.5(6) . .
O7T W7 O7A 99.3(8) . .
O710 W7 O7A 88.7(8) . .
O47 W7 O7A 157.9(7) . .
O7T W7 O57 98.3(7) . .
O710 W7 O57 158.8(6) . .
O47 W7 O57 88.1(6) . .
O7A W7 O57 85.7(8) . .
O7T W7 O3G1 168.2(7) . .
O710 W7 O3G1 86.5(6) . .
O47 W7 O3G1 84.6(5) . .
O7A W7 O3G1 73.3(6) . .
O57 W7 O3G1 72.3(6) . .
O7T W7 Rb2 36.4(6) . 4_565
O710 W7 Rb2 136.8(4) . 4_565
O47 W7 Rb2 109.1(5) . 4_565
O7A W7 Rb2 86.9(6) . 4_565
O57 W7 Rb2 63.3(4) . 4_565
O3G1 W7 Rb2 132.4(5) . 4_565
O7T W7 Rb1 82.0(6) . .
O710 W7 Rb1 135.8(4) . .
O47 W7 Rb1 47.4(4) . .
O7A W7 Rb1 134.5(7) . .
O57 W7 Rb1 49.6(4) . .
O3G1 W7 Rb1 96.6(4) . .
Rb2 W7 Rb1 67.34(14) 4_565 .
O7T W7 Rb3 79.3(6) . .
O710 W7 Rb3 55.0(4) . .
O47 W7 Rb3 143.1(5) . .
O7A W7 Rb3 45.1(6) . .
O57 W7 Rb3 128.4(4) . .
O3G1 W7 Rb3 100.6(4) . .
Rb2 W7 Rb3 94.18(15) 4_565 .
Rb1 W7 Rb3 160.58(6) . .
O7T W7 Rb2 34.1(6) . 5_665
O710 W7 Rb2 132.6(4) . 5_665
O47 W7 Rb2 113.2(5) . 5_665
O7A W7 Rb2 83.8(6) . 5_665
O57 W7 Rb2 67.0(4) . 5_665
O3G1 W7 Rb2 134.4(4) . 5_665
Rb2 W7 Rb2 5.0(2) 4_565 5_665
Rb1 W7 Rb2 72.26(12) . 5_665
Rb3 W7 Rb2 89.18(13) . 5_665
O8T W8 O89 103.6(8) . 8_655
O8T W8 O89 103.6(8) . .
O89 W8 O89 87.8(9) 8_655 .
O8T W8 O28 98.0(8) . .
O89 W8 O28 158.2(6) 8_655 .
O89 W8 O28 89.7(6) . .
O8T W8 O28 98.0(8) . 8_655
O89 W8 O28 89.7(6) 8_655 8_655
O89 W8 O28 158.2(6) . 8_655
O28 W8 O28 84.7(9) . 8_655
O8T W8 O1G2 167.9(10) . .
O89 W8 O1G2 85.0(6) 8_655 .
O89 W8 O1G2 85.0(6) . .
O28 W8 O1G2 73.2(6) . .
O28 W8 O1G2 73.2(6) 8_655 .
O9T W9 O9B 102.0(7) . .
O9T W9 O9A 102.9(9) . .
O9B W9 O9A 92.9(8) . .
O9T W9 O39 98.9(7) . .
O9B W9 O39 92.2(6) . .
O9A W9 O39 156.1(8) . .
O9T W9 O89 98.9(7) . .
O9B W9 O89 159.1(6) . .
O9A W9 O89 81.2(7) . .
O39 W9 O89 85.7(6) . .
O9T W9 O2G2 171.5(7) . .
O9B W9 O2G2 75.1(5) . .
O9A W9 O2G2 85.4(7) . .
O39 W9 O2G2 73.4(6) . .
O89 W9 O2G2 84.3(5) . .
O10T W10 O10B 101.8(8) . .
O10T W10 O10A 99.5(8) . .
O10B W10 O10A 94.4(8) . .
O10T W10 O410 100.8(7) . .
O10B W10 O410 93.4(7) . .
O10A W10 O410 156.2(7) . .
O10T W10 O710 98.0(7) . .
O10B W10 O710 160.2(6) . .
O10A W10 O710 82.9(7) . .
O410 W10 O710 82.1(6) . .
O10T W10 O2G1 172.8(7) . .
O10B W10 O2G1 76.1(7) . .
O10A W10 O2G1 74.0(6) . .
O410 W10 O2G1 86.2(6) . .
O710 W10 O2G1 84.4(6) . .
O1G1 Ge1 O1G1 109.3(9) 7_565 .
O1G1 Ge1 O2G1 108.6(6) 7_565 .
O1G1 Ge1 O2G1 108.6(6) . .
O1G1 Ge1 O3G1 109.5(5) 7_565 .
O1G1 Ge1 O3G1 109.5(5) . .
O2G1 Ge1 O3G1 111.4(9) . .
O2G2 Ge2 O2G2 109.4(9) . 8_655
O2G2 Ge2 O3G2 108.8(5) . .
O2G2 Ge2 O3G2 108.8(5) 8_655 .
O2G2 Ge2 O1G2 110.0(6) . .
O2G2 Ge2 O1G2 110.0(6) 8_655 .
O3G2 Ge2 O1G2 109.6(9) . .
O2P1 P1 O2P1 108.8(13) . 8_655
O2P1 P1 O3P1 109.0(8) . .
O2P1 P1 O3P1 109.0(8) 8_655 .
O2P1 P1 O1P1 109.8(9) . .
O2P1 P1 O1P1 109.8(9) 8_655 .
O3P1 P1 O1P1 110.4(14) . .
O2P1 P1 Na7B 54.5(6) . .
O2P1 P1 Na7B 54.5(6) 8_655 .
O3P1 P1 Na7B 129.0(10) . .
O1P1 P1 Na7B 120.6(13) . .
O2P1 P1 Na1A 124.6(7) . 2
O2P1 P1 Na1A 73.7(6) 8_655 2
O3P1 P1 Na1A 122.6(7) . 2
O1P1 P1 Na1A 36.1(5) . 2
Na7B P1 Na1A 100.1(5) . 2
O2P2 P2 O1P2 108.6(13) . .
O2P2 P2 O3P2 111.2(8) . .
O1P2 P2 O3P2 108.9(8) . .
O2P2 P2 O3P2 111.2(8) . 7_565
O1P2 P2 O3P2 108.9(8) . 7_565
O3P2 P2 O3P2 108.0(12) . 7_565
O2P2 P2 Na2A 36.7(6) . 2
O1P2 P2 Na2A 124.1(8) . 2
O3P2 P2 Na2A 123.2(7) . 2
O3P2 P2 Na2A 74.5(6) 7_565 2
O2P2 P2 Na4B 121.9(8) . .
O1P2 P2 Na4B 53.2(8) . .
O3P2 P2 Na4B 56.0(9) . .
O3P2 P2 Na4B 126.9(9) 7_565 .
Na2A P2 Na4B 158.6(7) 2 .
O2P2 P2 Na4B 121.9(8) . 7_565
O1P2 P2 Na4B 53.2(7) . 7_565
O3P2 P2 Na4B 126.9(9) . 7_565
O3P2 P2 Na4B 56.0(9) 7_565 7_565
Na2A P2 Na4B 102.1(6) 2 7_565
Na4B P2 Na4B 91.6(13) . 7_565
O3P1 Fe1 O12F 98.6(6) . 8_655
O3P1 Fe1 O12F 98.6(6) . .
O12F Fe1 O12F 88.7(8) 8_655 .
O3P1 Fe1 O1A 90.9(6) . .
O12F Fe1 O1A 170.4(5) 8_655 .
O12F Fe1 O1A 91.0(5) . .
O3P1 Fe1 O1A 90.9(6) . 8_655
O12F Fe1 O1A 91.0(5) 8_655 8_655
O12F Fe1 O1A 170.4(5) . 8_655
O1A Fe1 O1A 87.7(7) . 8_655
O3P1 Fe1 O3G2 161.2(8) . .
O12F Fe1 O3G2 94.8(5) 8_655 .
O12F Fe1 O3G2 94.8(5) . .
O1A Fe1 O3G2 75.6(5) . .
O1A Fe1 O3G2 75.6(5) 8_655 .
O3P2 Fe2 O12F 100.4(6) . .
O3P2 Fe2 O26F 100.6(7) . .
O12F Fe2 O26F 89.3(7) . .
O3P2 Fe2 O9B 90.1(6) . .
O12F Fe2 O9B 169.5(6) . .
O26F Fe2 O9B 89.4(7) . .
O3P2 Fe2 O3A 89.2(6) . .
O12F Fe2 O3A 88.8(6) . .
O26F Fe2 O3A 170.2(7) . .
O9B Fe2 O3A 90.7(6) . .
O3P2 Fe2 O2G2 159.3(6) . .
O12F Fe2 O2G2 93.9(5) . .
O26F Fe2 O2G2 94.4(7) . .
O9B Fe2 O2G2 75.9(5) . .
O3A Fe2 O2G2 76.1(6) . .
O1P2 Fe3 O45F 98.0(7) . 7_565
O1P2 Fe3 O45F 98.0(7) . .
O45F Fe3 O45F 85.0(8) 7_565 .
O1P2 Fe3 O10B 91.5(7) . .
O45F Fe3 O10B 170.4(6) 7_565 .
O45F Fe3 O10B 92.7(6) . .
O1P2 Fe3 O10B 91.5(7) . 7_565
O45F Fe3 O10B 92.7(6) 7_565 7_565
O45F Fe3 O10B 170.4(6) . 7_565
O10B Fe3 O10B 87.9(9) . 7_565
O1P2 Fe3 O2G1 161.0(9) . .
O45F Fe3 O2G1 96.0(6) 7_565 .
O45F Fe3 O2G1 96.0(6) . .
O10B Fe3 O2G1 74.9(6) . .
O10B Fe3 O2G1 74.9(6) 7_565 .
O1P2 Fe3 Na4B 50.9(7) . .
O45F Fe3 Na4B 144.4(8) 7_565 .
O45F Fe3 Na4B 83.4(7) . .
O10B Fe3 Na4B 44.0(7) . .
O10B Fe3 Na4B 103.6(8) 7_565 .
O2G1 Fe3 Na4B 118.6(7) . .
O1P2 Fe3 Na4B 50.9(7) . 7_565
O45F Fe3 Na4B 83.4(7) 7_565 7_565
O45F Fe3 Na4B 144.4(8) . 7_565
O10B Fe3 Na4B 103.6(8) . 7_565
O10B Fe3 Na4B 44.0(7) 7_565 7_565
O2G1 Fe3 Na4B 118.6(7) . 7_565
Na4B Fe3 Na4B 86.9(12) . 7_565
O2P1 Fe4 O45E 99.3(7) . .
O2P1 Fe4 O45F 98.6(6) . .
O45E Fe4 O45F 85.2(7) . .
O2P1 Fe4 O6B 89.6(6) . .
O45E Fe4 O6B 91.3(7) . .
O45F Fe4 O6B 171.5(6) . .
O2P1 Fe4 O4A 90.4(6) . .
O45E Fe4 O4A 170.2(7) . .
O45F Fe4 O4A 92.6(6) . .
O6B Fe4 O4A 89.5(6) . .
O2P1 Fe4 O1G1 161.2(6) . .
O45E Fe4 O1G1 94.5(6) . .
O45F Fe4 O1G1 95.0(6) . .
O6B Fe4 O1G1 77.4(5) . .
O4A Fe4 O1G1 76.2(5) . .
O2P1 Fe4 Na7B 50.7(7) . .
O45E Fe4 Na7B 83.2(8) . .
O45F Fe4 Na7B 144.3(6) . .
O6B Fe4 Na7B 42.3(6) . .
O4A Fe4 Na7B 103.8(7) . .
O1G1 Fe4 Na7B 119.4(6) . .
O2P2 Fe1A O1P1 83.4(9) . 2
O2P2 Fe1A O1P1 83.4(9) . .
O1P1 Fe1A O1P1 79.2(12) 2 .
O2P2 Fe1A O45F 101.6(7) . .
O1P1 Fe1A O45F 174.5(9) 2 .
O1P1 Fe1A O45F 103.7(7) . .
O2P2 Fe1A O45F 101.6(7) . 7_565
O1P1 Fe1A O45F 103.7(7) 2 7_565
O1P1 Fe1A O45F 174.5(9) . 7_565
O45F Fe1A O45F 73.0(7) . 7_565
O2P2 Fe1A O45E 172.7(9) . .
O1P1 Fe1A O45E 102.2(9) 2 .
O1P1 Fe1A O45E 102.2(9) . .
O45F Fe1A O45E 72.7(6) . .
O45F Fe1A O45E 72.7(6) 7_565 .
O2P2 Fe1A Na2A 42.3(5) . 2
O1P1 Fe1A Na2A 41.5(8) 2 2
O1P1 Fe1A Na2A 83.2(7) . 2
O45F Fe1A Na2A 142.9(5) . 2
O45F Fe1A Na2A 102.1(4) 7_565 2
O45E Fe1A Na2A 142.3(4) . 2
O2P2 Fe1A Na1A 85.8(7) . 2
O1P1 Fe1A Na1A 39.8(6) 2 2
O1P1 Fe1A Na1A 39.8(6) . 2
O45F Fe1A Na1A 142.3(4) . 2
O45F Fe1A Na1A 142.3(4) 7_565 2
O45E Fe1A Na1A 101.5(5) . 2
Na2A Fe1A Na1A 59.40(13) 2 2
O1P1 Fe2A O2P2 81.4(9) . 2
O1P1 Fe2A O2P2 81.4(9) . .
O2P2 Fe2A O2P2 85.7(10) 2 .
O1P1 Fe2A O12F 103.9(7) . .
O2P2 Fe2A O12F 171.7(7) 2 .
O2P2 Fe2A O12F 101.3(6) . .
O1P1 Fe2A O12F 103.9(7) . 8_655
O2P2 Fe2A O12F 101.3(6) 2 8_655
O2P2 Fe2A O12F 171.7(7) . 8_655
O12F Fe2A O12F 71.4(7) . 8_655
O1P1 Fe2A O26F 174.3(10) . .
O2P2 Fe2A O26F 102.7(8) 2 .
O2P2 Fe2A O26F 102.7(8) . .
O12F Fe2A O26F 71.6(5) . .
O12F Fe2A O26F 71.6(5) 8_655 .
O1P1 Fe2A Na2A 83.8(8) . 2
O2P2 Fe2A Na2A 43.2(5) 2 2
O2P2 Fe2A Na2A 43.2(5) . 2
O12F Fe2A Na2A 142.8(3) . 2
O12F Fe2A Na2A 142.8(3) 8_655 2
O26F Fe2A Na2A 101.8(5) . 2
O1P1 Fe2A Na1A 41.1(5) . 2
O2P2 Fe2A Na1A 40.7(7) 2 2
O2P2 Fe2A Na1A 86.3(6) . 2
O12F Fe2A Na1A 143.2(4) . 2
O12F Fe2A Na1A 101.9(3) 8_655 2
O26F Fe2A Na1A 142.3(4) . 2
Na2A Fe2A Na1A 60.35(15) 2 2
W1 O1B W1 117.3(9) 8_655 .
W1 O1B Na2 118.3(5) 8_655 5_665
W1 O1B Na2 118.3(5) . 5_665
W1 O1B Rb2 108.9(6) 8_655 8_655
W1 O1B Rb2 100.8(6) . 8_655
Na2 O1B Rb2 84.9(6) 5_665 8_655
W1 O1B Rb2 100.8(6) 8_655 .
W1 O1B Rb2 108.9(6) . .
Na2 O1B Rb2 84.9(6) 5_665 .
Rb2 O1B Rb2 9.2(4) 8_655 .
W1 O1A Fe1 114.2(6) . .
W1 O1T Rb1 109.9(6) . 5_665
W2 O2A W2 118.8(10) 8_655 .
W2 O2A Rb2 108.3(7) 8_655 8_655
W2 O2A Rb2 99.7(6) . 8_655
W2 O2A Rb2 99.7(6) 8_655 .
W2 O2A Rb2 108.3(7) . .
Rb2 O2A Rb2 9.7(4) 8_655 .
W2 O2T Na3 139.6(11) . .
W2 O2T Rb1 106.3(7) . 5_665
Na3 O2T Rb1 101.2(9) . 5_665
W3 O3A Fe2 113.8(7) . .
W3 O3A Na4B 142.0(11) . .
Fe2 O3A Na4B 104.0(10) . .
W3 O3A Na4A 112.7(14) . .
Fe2 O3A Na4A 132.1(14) . .
Na4B O3A Na4A 29.5(14) . .
W4 O4A Fe4 114.0(7) . .
W4 O4T Na5 136.2(8) . .
W6 O6A W6 157.8(11) . 7_565
W6 O6B Fe4 115.3(7) . .
W6 O6B Na7B 140.7(11) . .
Fe4 O6B Na7B 103.4(10) . .
W6 O6B Na7A 122.8(14) . .
Fe4 O6B Na7A 120.4(14) . .
Na7B O6B Na7A 25.2(12) . .
W7 O7T Na2 142.0(10) . .
W7 O7T Rb2 121.2(8) . 4_565
Na2 O7T Rb2 96.4(7) . 4_565
W7 O7T Rb2 126.7(8) . 5_665
Na2 O7T Rb2 90.0(6) . 5_665
Rb2 O7T Rb2 8.5(4) 4_565 5_665
W7 O7A W7 118.4(11) 7_565 .
W7 O7A Rb3 106.7(7) 7_565 .
W7 O7A Rb3 106.7(7) . .
W9 O9B Fe2 115.4(7) . .
W9 O9A W9 158.7(12) . 8_655
W10 O10B Fe3 114.7(8) . .
W10 O10B Na4B 143.7(12) . .
Fe3 O10B Na4B 100.7(11) . .
W10 O10B Na4A 114.5(14) . .
Fe3 O10B Na4A 128.2(14) . .
Na4B O10B Na4A 29.2(14) . .
W10 O10A W10 117.7(11) 7_565 .
W10 O10A Rb3 107.7(7) 7_565 .
W10 O10A Rb3 107.7(7) . .
Ge1 O1G1 Fe4 125.0(7) . .
Ge1 O1G1 W4 123.0(7) . .
Fe4 O1G1 W4 93.8(5) . .
Ge1 O1G1 W6 121.9(7) . .
Fe4 O1G1 W6 92.2(5) . .
W4 O1G1 W6 92.1(5) . .
P1 O1P1 Na1A 119.8(10) . 2
P1 O1P1 Fe1A 119.8(10) . 2
Na1A O1P1 Fe1A 0.0(4) 2 2
P1 O1P1 Fe1A 119.8(10) . .
Na1A O1P1 Fe1A 100.4(11) 2 .
Fe1A O1P1 Fe1A 100.4(11) 2 .
P1 O1P1 Fe2A 117.5(16) . .
Na1A O1P1 Fe2A 97.4(9) 2 .
Fe1A O1P1 Fe2A 97.4(9) 2 .
Fe1A O1P1 Fe2A 97.4(9) . .
Fe2 O12F Fe1 138.2(7) . .
Fe2 O12F Fe2A 89.7(5) . .
Fe1 O12F Fe2A 89.6(5) . .
W2 O12 W1 151.0(8) . .
W2 O12 Rb2 102.0(5) . 8_655
W1 O12 Rb2 106.7(6) . 8_655
W2 O12 Rb2 101.7(5) . .
W1 O12 Rb2 106.0(5) . .
Rb2 O12 Rb2 8.0(4) 8_655 .
W2 O12 Rb1 93.4(5) . 5_665
W1 O12 Rb1 92.2(5) . 5_665
Rb2 O12 Rb1 87.6(4) 8_655 5_665
Rb2 O12 Rb1 95.7(4) . 5_665
P2 O1P2 Fe3 146.0(15) . .
P2 O1P2 Na4B 100.2(10) . .
Fe3 O1P2 Na4B 95.6(10) . .
P2 O1P2 Na4B 100.2(10) . 7_565
Fe3 O1P2 Na4B 95.6(10) . 7_565
Na4B O1P2 Na4B 123.7(18) . 7_565
Ge2 O1G2 W8 122.3(10) . .
Ge2 O1G2 W2 121.5(6) . .
W8 O1G2 W2 94.8(6) . .
Ge2 O1G2 W2 121.5(6) . 8_655
W8 O1G2 W2 94.8(6) . 8_655
W2 O1G2 W2 94.8(7) . 8_655
W3 O13 W1 156.6(8) . .
Ge1 O2G1 Fe3 122.0(10) . .
Ge1 O2G1 W10 122.5(6) . .
Fe3 O2G1 W10 94.3(6) . .
Ge1 O2G1 W10 122.5(6) . 7_565
Fe3 O2G1 W10 94.3(6) . 7_565
W10 O2G1 W10 93.6(7) . 7_565
P1 O2P1 Fe4 146.3(10) . .
P1 O2P1 Na7B 98.3(8) . .
Fe4 O2P1 Na7B 96.1(7) . .
Ge2 O2G2 Fe2 123.5(7) . .
Ge2 O2G2 W3 122.6(7) . .
Fe2 O2G2 W3 93.9(5) . .
Ge2 O2G2 W9 121.8(7) . .
Fe2 O2G2 W9 93.6(5) . .
W3 O2G2 W9 93.4(5) . .
P2 O2P2 Fe1A 122.8(15) . .
P2 O2P2 Na2A 120.0(9) . 2
Fe1A O2P2 Na2A 96.9(8) . 2
P2 O2P2 Fe2A 120.0(9) . 2
Fe1A O2P2 Fe2A 96.9(8) . 2
Na2A O2P2 Fe2A 0.0(5) 2 2
P2 O2P2 Fe2A 120.0(9) . .
Fe1A O2P2 Fe2A 96.9(8) . .
Na2A O2P2 Fe2A 93.7(10) 2 .
Fe2A O2P2 Fe2A 93.7(10) 2 .
W2 O23 W3 151.2(8) . .
Fe2 O26F Fe2 137.5(11) . 8_655
Fe2 O26F Fe2A 89.0(7) . .
Fe2 O26F Fe2A 89.0(7) 8_655 .
W8 O28 W2 118.9(8) . .
Ge1 O3G1 W5 123.8(9) . .
Ge1 O3G1 W7 120.1(6) . .
W5 O3G1 W7 95.7(6) . .
Ge1 O3G1 W7 120.1(6) . 7_565
W5 O3G1 W7 95.7(6) . 7_565
W7 O3G1 W7 94.8(7) . 7_565
P1 O3P1 Fe1 149.0(13) . .
Ge2 O3G2 Fe1 121.9(10) . .
Ge2 O3G2 W1 123.0(6) . .
Fe1 O3G2 W1 93.8(6) . .
Ge2 O3G2 W1 123.0(6) . 8_655
Fe1 O3G2 W1 93.8(6) . 8_655
W1 O3G2 W1 93.5(7) . 8_655
P2 O3P2 Fe2 145.3(10) . .
P2 O3P2 Na4B 97.0(10) . .
Fe2 O3P2 Na4B 98.9(9) . .
W9 O39 W3 119.2(8) . .
Fe4 O45F Fe3 137.5(8) . .
Fe4 O45F Fe1A 91.1(6) . .
Fe3 O45F Fe1A 91.9(6) . .
Fe4 O45E Fe4 139.4(11) . 7_565
Fe4 O45E Fe1A 91.4(6) . .
Fe4 O45E Fe1A 91.4(6) 7_565 .
W6 O46 W4 119.1(7) . .
W6 O46 Rb1 108.3(6) . .
W4 O46 Rb1 105.3(6) . .
W7 O47 W4 150.7(8) . .
W7 O47 Rb1 105.4(6) . .
W4 O47 Rb1 103.7(6) . .
W5 O56 W6 151.2(9) . .
W5 O56 Rb1 105.4(6) . .
W6 O56 Rb1 102.7(6) . .
W5 O57 W7 117.7(7) . .
W5 O57 Rb1 104.7(6) . .
W7 O57 Rb1 100.4(5) . .
W5 O57 Rb2 152.6(7) . 4_565
W7 O57 Rb2 85.7(5) . 4_565
Rb1 O57 Rb2 83.0(4) . 4_565
W8 O89 W9 152.3(9) . .
W4 O410 W10 156.5(9) . .
W7 O710 W10 150.7(8) . .
W7 O710 Rb3 97.4(5) . .
W10 O710 Rb3 111.6(5) . .
O3W Rb1 O46 66.1(5) . .
O3W Rb1 O47 91.4(5) . .
O46 Rb1 O47 52.6(4) . .
O3W Rb1 O1T 64.3(5) . 5_665
O46 Rb1 O1T 95.3(4) . 5_665
O47 Rb1 O1T 65.1(4) . 5_665
O3W Rb1 O57 144.0(5) . .
O46 Rb1 O57 90.1(4) . .
O47 Rb1 O57 52.7(4) . .
O1T Rb1 O57 93.3(4) 5_665 .
O3W Rb1 O56 117.5(5) . .
O46 Rb1 O56 52.0(4) . .
O47 Rb1 O56 59.6(4) . .
O1T Rb1 O56 124.7(4) 5_665 .
O57 Rb1 O56 51.4(4) . .
O3W Rb1 O2T 121.1(5) . 5_665
O46 Rb1 O2T 161.3(4) . 5_665
O47 Rb1 O2T 138.0(4) . 5_665
O1T Rb1 O2T 103.3(4) 5_665 5_665
O57 Rb1 O2T 90.2(4) . 5_665
O56 Rb1 O2T 115.7(4) . 5_665
O3W Rb1 O12 92.8(5) . 5_665
O46 Rb1 O12 147.1(4) . 5_665
O47 Rb1 O12 106.2(4) . 5_665
O1T Rb1 O12 52.0(4) 5_665 5_665
O57 Rb1 O12 94.3(4) . 5_665
O56 Rb1 O12 145.3(4) . 5_665
O2T Rb1 O12 51.4(4) 5_665 5_665
O3W Rb1 O10W 121.5(7) . 5_665
O46 Rb1 O10W 92.0(7) . 5_665
O47 Rb1 O10W 118.0(6) . 5_665
O1T Rb1 O10W 172.2(7) 5_665 5_665
O57 Rb1 O10W 84.1(6) . 5_665
O56 Rb1 O10W 58.7(7) . 5_665
O2T Rb1 O10W 69.5(7) 5_665 5_665
O12 Rb1 O10W 120.8(6) 5_665 5_665
O3W Rb1 W7 114.8(4) . .
O46 Rb1 W7 77.2(3) . .
O47 Rb1 W7 27.2(3) . .
O1T Rb1 W7 68.0(3) 5_665 .
O57 Rb1 W7 29.9(3) . .
O56 Rb1 W7 62.4(3) . .
O2T Rb1 W7 110.9(3) 5_665 .
O12 Rb1 W7 90.6(2) 5_665 .
O10W Rb1 W7 111.3(6) 5_665 .
O3W Rb1 W2 103.3(4) . 5_665
O46 Rb1 W2 169.4(3) . 5_665
O47 Rb1 W2 131.4(3) . 5_665
O1T Rb1 W2 80.1(3) 5_665 5_665
O57 Rb1 W2 99.7(3) . 5_665
O56 Rb1 W2 138.2(3) . 5_665
O2T Rb1 W2 24.6(3) 5_665 5_665
O12 Rb1 W2 28.7(2) 5_665 5_665
O10W Rb1 W2 93.1(6) 5_665 5_665
W7 Rb1 W2 109.40(7) . 5_665
O3W Rb1 W1 69.6(4) . 5_665
O46 Rb1 W1 117.4(3) . 5_665
O47 Rb1 W1 87.5(3) . 5_665
O1T Rb1 W1 24.0(3) 5_665 5_665
O57 Rb1 W1 101.7(3) . 5_665
O56 Rb1 W1 145.6(3) . 5_665
O2T Rb1 W1 80.8(3) 5_665 5_665
O12 Rb1 W1 30.0(2) 5_665 5_665
O10W Rb1 W1 149.8(6) 5_665 5_665
W7 Rb1 W1 83.77(6) . 5_665
W2 Rb1 W1 56.73(4) 5_665 5_665
Rb2 Rb2 O7T 117.5(4) 8_655 4_465
Rb2 Rb2 O5W 122.2(6) 8_655 .
O7T Rb2 O5W 106.6(7) 4_465 .
Rb2 Rb2 O12 116.6(3) 8_655 8_655
O7T Rb2 O12 95.0(5) 4_465 8_655
O5W Rb2 O12 93.3(7) . 8_655
Rb2 Rb2 O2A 85.2(2) 8_655 .
O7T Rb2 O2A 149.7(6) 4_465 .
O5W Rb2 O2A 72.8(7) . .
O12 Rb2 O2A 55.3(4) 8_655 .
Rb2 Rb2 O7T 54.0(4) 8_655 5_665
O7T Rb2 O7T 63.4(7) 4_465 5_665
O5W Rb2 O7T 143.0(7) . 5_665
O12 Rb2 O7T 122.2(5) 8_655 5_665
O2A Rb2 O7T 134.6(5) . 5_665
Rb2 Rb2 O5W 49.9(5) 8_655 8_655
O7T Rb2 O5W 141.1(7) 4_465 8_655
O5W Rb2 O5W 72.3(11) . 8_655
O12 Rb2 O5W 123.8(6) 8_655 8_655
O2A Rb2 O5W 68.7(6) . 8_655
O7T Rb2 O5W 93.5(7) 5_665 8_655
Rb2 Rb2 O1B 85.4(2) 8_655 .
O7T Rb2 O1B 71.7(5) 4_465 .
O5W Rb2 O1B 145.7(7) . .
O12 Rb2 O1B 53.7(4) 8_655 .
O2A Rb2 O1B 91.7(5) . .
O7T Rb2 O1B 68.5(4) 5_665 .
O5W Rb2 O1B 131.1(6) 8_655 .
Rb2 Rb2 O11W 85.4(2) 8_655 .
O7T Rb2 O11W 80.5(6) 4_465 .
O5W Rb2 O11W 66.4(7) . .
O12 Rb2 O11W 156.4(5) 8_655 .
O2A Rb2 O11W 123.7(7) . .
O7T Rb2 O11W 76.7(6) 5_665 .
O5W Rb2 O11W 63.1(7) 8_655 .
O1B Rb2 O11W 142.4(7) . .
Rb2 Rb2 O12 55.3(3) 8_655 .
O7T Rb2 O12 122.3(5) 4_465 .
O5W Rb2 O12 125.2(6) . .
O12 Rb2 O12 61.3(5) 8_655 .
O2A Rb2 O12 52.6(4) . .
O7T Rb2 O12 85.0(5) 5_665 .
O5W Rb2 O12 83.1(6) 8_655 .
O1B Rb2 O12 51.4(4) . .
O11W Rb2 O12 139.9(5) . .
Rb2 Rb2 O57 148.2(3) 8_655 4_465
O7T Rb2 O57 52.8(5) 4_465 4_465
O5W Rb2 O57 53.8(6) . 4_465
O12 Rb2 O57 95.1(5) 8_655 4_465
O2A Rb2 O57 117.6(4) . 4_465
O7T Rb2 O57 107.8(4) 5_665 4_465
O5W Rb2 O57 115.0(6) 8_655 4_465
O1B Rb2 O57 113.8(4) . 4_465
O11W Rb2 O57 63.7(3) . 4_465
O12 Rb2 O57 156.3(5) . 4_465
Rb2 Rb2 W2 112.57(16) 8_655 8_655
O7T Rb2 W2 119.1(5) 4_465 8_655
O5W Rb2 W2 70.7(6) . 8_655
O12 Rb2 W2 29.6(3) 8_655 8_655
O2A Rb2 W2 30.9(2) . 8_655
O7T Rb2 W2 146.2(4) 5_665 8_655
O5W Rb2 W2 97.7(5) 8_655 8_655
O1B Rb2 W2 80.3(3) . 8_655
O11W Rb2 W2 136.5(5) . 8_655
O12 Rb2 W2 65.0(3) . 8_655
O57 Rb2 W2 96.1(3) 4_465 8_655
O7A Rb3 O7A 74.4(9) . 2_655
O7A Rb3 O6W 100.5(5) . .
O7A Rb3 O6W 100.5(5) 2_655 .
O7A Rb3 O6W 100.5(5) . 2_655
O7A Rb3 O6W 100.5(5) 2_655 2_655
O6W Rb3 O6W 153.5(11) . 2_655
O7A Rb3 O710 115.1(5) . 8_755
O7A Rb3 O710 50.5(4) 2_655 8_755
O6W Rb3 O710 65.2(3) . 8_755
O6W Rb3 O710 118.7(2) 2_655 8_755
O7A Rb3 O710 115.1(5) . 2_655
O7A Rb3 O710 50.5(4) 2_655 2_655
O6W Rb3 O710 118.7(2) . 2_655
O6W Rb3 O710 65.2(3) 2_655 2_655
O710 Rb3 O710 55.1(5) 8_755 2_655
O7A Rb3 O710 50.5(4) . 7_565
O7A Rb3 O710 115.1(5) 2_655 7_565
O6W Rb3 O710 118.7(2) . 7_565
O6W Rb3 O710 65.2(3) 2_655 7_565
O710 Rb3 O710 164.7(5) 8_755 7_565
O710 Rb3 O710 122.5(5) 2_655 7_565
O7A Rb3 O710 50.5(4) . .
O7A Rb3 O710 115.1(5) 2_655 .
O6W Rb3 O710 65.2(3) . .
O6W Rb3 O710 118.7(2) 2_655 .
O710 Rb3 O710 122.5(5) 8_755 .
O710 Rb3 O710 164.7(5) 2_655 .
O710 Rb3 O710 55.1(5) 7_565 .
O7A Rb3 O10A 156.9(6) . 2_655
O7A Rb3 O10A 82.5(6) 2_655 2_655
O6W Rb3 O10A 83.5(3) . 2_655
O6W Rb3 O10A 83.5(3) 2_655 2_655
O710 Rb3 O10A 45.9(4) 8_755 2_655
O710 Rb3 O10A 45.9(4) 2_655 2_655
O710 Rb3 O10A 145.9(3) 7_565 2_655
O710 Rb3 O10A 145.9(3) . 2_655
O7A Rb3 O10A 82.5(6) . .
O7A Rb3 O10A 156.9(6) 2_655 .
O6W Rb3 O10A 83.5(3) . .
O6W Rb3 O10A 83.5(3) 2_655 .
O710 Rb3 O10A 145.9(3) 8_755 .
O710 Rb3 O10A 145.9(3) 2_655 .
O710 Rb3 O10A 45.9(4) 7_565 .
O710 Rb3 O10A 45.9(4) . .
O10A Rb3 O10A 120.6(8) 2_655 .
O7A Rb3 W7 28.17(19) . 7_565
O7A Rb3 W7 87.9(4) 2_655 7_565
O6W Rb3 W7 123.0(3) . 7_565
O6W Rb3 W7 73.7(4) 2_655 7_565
O710 Rb3 W7 137.0(3) 8_755 7_565
O710 Rb3 W7 109.9(3) 2_655 7_565
O710 Rb3 W7 27.7(2) 7_565 7_565
O710 Rb3 W7 60.4(2) . 7_565
O10A Rb3 W7 153.22(13) 2_655 7_565
O10A Rb3 W7 71.2(3) . 7_565
O7A Rb3 W7 87.9(4) . 8_755
O7A Rb3 W7 28.17(19) 2_655 8_755
O6W Rb3 W7 73.7(4) . 8_755
O6W Rb3 W7 123.0(3) 2_655 8_755
O710 Rb3 W7 27.7(2) 8_755 8_755
O710 Rb3 W7 60.4(2) 2_655 8_755
O710 Rb3 W7 137.0(3) 7_565 8_755
O710 Rb3 W7 109.9(3) . 8_755
O10A Rb3 W7 71.2(3) 2_655 8_755
O10A Rb3 W7 153.22(13) . 8_755
W7 Rb3 W7 109.67(16) 7_565 8_755
O5W Na1 O5W 167.9(16) . 2_565
O5W Na1 O5W 84.7(13) . 7_575
O5W Na1 O5W 94.0(13) 2_565 7_575
O5W Na1 O5W 94.0(13) . 8_655
O5W Na1 O5W 84.7(13) 2_565 8_655
O5W Na1 O5W 167.9(16) 7_575 8_655
O5W Na1 O11W 83.9(8) . .
O5W Na1 O11W 83.9(8) 2_565 .
O5W Na1 O11W 83.9(8) 7_575 .
O5W Na1 O11W 83.9(8) 8_655 .
O5W Na1 Rb2 55.5(7) . 8_655
O5W Na1 Rb2 116.7(8) 2_565 8_655
O5W Na1 Rb2 123.1(8) 7_575 8_655
O5W Na1 Rb2 48.4(7) 8_655 8_655
O11W Na1 Rb2 56.0(3) . 8_655
O5W Na1 Rb2 123.1(8) . 2_565
O5W Na1 Rb2 48.4(7) 2_565 2_565
O5W Na1 Rb2 55.5(7) 7_575 2_565
O5W Na1 Rb2 116.7(8) 8_655 2_565
O11W Na1 Rb2 56.0(3) . 2_565
Rb2 Na1 Rb2 111.5(5) 8_655 2_565
O5W Na1 Rb2 116.7(8) . 7_575
O5W Na1 Rb2 55.5(7) 2_565 7_575
O5W Na1 Rb2 48.4(7) 7_575 7_575
O5W Na1 Rb2 123.1(8) 8_655 7_575
O11W Na1 Rb2 56.0(3) . 7_575
Rb2 Na1 Rb2 112.0(5) 8_655 7_575
Rb2 Na1 Rb2 7.6(3) 2_565 7_575
O6W Na2 O7T 94.2(8) . .
O6W Na2 O7T 94.2(8) . 8_755
O7T Na2 O7T 75.4(9) . 8_755
O6W Na2 O4W 82.2(7) . 4_565
O7T Na2 O4W 153.0(9) . 4_565
O7T Na2 O4W 78.2(7) 8_755 4_565
O6W Na2 O4W 82.2(7) . 5_665
O7T Na2 O4W 78.2(7) . 5_665
O7T Na2 O4W 153.0(9) 8_755 5_665
O4W Na2 O4W 127.3(13) 4_565 5_665
O6W Na2 O1B 179.6(11) . 5_665
O7T Na2 O1B 85.4(7) . 5_665
O7T Na2 O1B 85.4(7) 8_755 5_665
O4W Na2 O1B 97.9(7) 4_565 5_665
O4W Na2 O1B 97.9(7) 5_665 5_665
O6W Na2 O14W 98(3) . 5_665
O7T Na2 O14W 140.2(9) . 5_665
O7T Na2 O14W 140.2(9) 8_755 5_665
O4W Na2 O14W 66.5(8) 4_565 5_665
O4W Na2 O14W 66.5(8) 5_665 5_665
O1B Na2 O14W 82(2) 5_665 5_665
O6W Na2 Rb2 126.4(9) . 4_565
O7T Na2 Rb2 44.4(5) . 4_565
O7T Na2 Rb2 50.5(5) 8_755 4_565
O4W Na2 Rb2 118.5(7) 4_565 4_565
O4W Na2 Rb2 111.2(7) 5_665 4_565
O1B Na2 Rb2 53.2(5) 5_665 4_565
O14W Na2 Rb2 135(2) 5_665 4_565
O6W Na2 Rb2 126.4(9) . 5_665
O7T Na2 Rb2 50.5(5) . 5_665
O7T Na2 Rb2 44.4(5) 8_755 5_665
O4W Na2 Rb2 111.2(7) 4_565 5_665
O4W Na2 Rb2 118.5(7) 5_665 5_665
O1B Na2 Rb2 53.2(5) 5_665 5_665
O14W Na2 Rb2 135(2) 5_665 5_665
Rb2 Na2 Rb2 7.4(3) 4_565 5_665
O6W Na2 Na6 80.4(8) . 4_565
O7T Na2 Na6 173.3(8) . 4_565
O7T Na2 Na6 108.7(6) 8_755 4_565
O4W Na2 Na6 30.6(8) 4_565 4_565
O4W Na2 Na6 97.1(9) 5_665 4_565
O1B Na2 Na6 100.0(7) 5_665 4_565
O14W Na2 Na6 38.2(12) 5_665 4_565
Rb2 Na2 Na6 142.3(6) 4_565 4_565
Rb2 Na2 Na6 136.1(5) 5_665 4_565
O6W Na2 Na6 80.4(8) . 5_665
O7T Na2 Na6 108.7(6) . 5_665
O7T Na2 Na6 173.3(8) 8_755 5_665
O4W Na2 Na6 97.1(9) 4_565 5_665
O4W Na2 Na6 30.6(8) 5_665 5_665
O1B Na2 Na6 100.0(7) 5_665 5_665
O14W Na2 Na6 38.2(12) 5_665 5_665
Rb2 Na2 Na6 136.1(5) 4_565 5_665
Rb2 Na2 Na6 142.3(6) 5_665 5_665
Na6 Na2 Na6 66.6(10) 4_565 5_665
O6W Na2 Rb3 38.6(7) . .
O7T Na2 Rb3 64.3(5) . .
O7T Na2 Rb3 64.3(5) 8_755 .
O4W Na2 Rb3 99.1(7) 4_565 .
O4W Na2 Rb3 99.1(7) 5_665 .
O1B Na2 Rb3 141.0(7) 5_665 .
O14W Na2 Rb3 137(2) 5_665 .
Rb2 Na2 Rb3 87.9(3) 4_565 .
Rb2 Na2 Rb3 87.9(3) 5_665 .
Na6 Na2 Rb3 112.3(6) 4_565 .
Na6 Na2 Rb3 112.3(6) 5_665 .
O10W Na3 O2T 92.9(14) . .
O10W Na3 Rb1 51.2(10) . 5_665
O2T Na3 Rb1 43.8(7) . 5_665
Na4B Na4A O3A 65(3) . .
Na4B Na4A O1W 67(3) . .
O3A Na4A O1W 70.2(15) . .
Na4B Na4A O10B 61(3) . .
O3A Na4A O10B 122(2) . .
O1W Na4A O10B 72.8(15) . .
Na4A Na4B O10B 90(3) . .
Na4A Na4B O3A 85(3) . .
O10B Na4B O3A 159.7(17) . .
Na4A Na4B O1W 83(3) . .
O10B Na4B O1W 82.4(12) . .
O3A Na4B O1W 77.4(12) . .
Na4A Na4B O1P2 157(3) . .
O10B Na4B O1P2 66.6(11) . .
O3A Na4B O1P2 115.4(15) . .
O1W Na4B O1P2 91.4(13) . .
Na4A Na4B O3P2 148(3) . .
O10B Na4B O3P2 119.4(15) . .
O3A Na4B O3P2 62.8(9) . .
O1W Na4B O3P2 89.5(12) . .
O1P2 Na4B O3P2 53.6(9) . .
Na4A Na4B P2 171(3) . .
O10B Na4B P2 92.6(11) . .
O3A Na4B P2 89.0(11) . .
O1W Na4B P2 89.1(11) . .
O1P2 Na4B P2 26.6(6) . .
O3P2 Na4B P2 27.0(5) . .
Na4A Na4B Fe3 124(3) . .
O10B Na4B Fe3 35.3(6) . .
O3A Na4B Fe3 138.3(14) . .
O1W Na4B Fe3 77.5(10) . .
O1P2 Na4B Fe3 33.5(6) . .
O3P2 Na4B Fe3 84.3(10) . .
P2 Na4B Fe3 57.9(6) . .
O4T Na5 O4T 180.0(7) 5_665 .
O4T Na5 O17W 87.9(12) 5_665 5_665
O4T Na5 O17W 92.1(12) . 5_665
O4T Na5 O17W 92.1(12) 5_665 .
O4T Na5 O17W 87.9(12) . .
O17W Na5 O17W 180(2) 5_665 .
O4T Na5 O8WA 88.0(9) 5_665 5_665
O4T Na5 O8WA 92.0(9) . 5_665
O17W Na5 O8WA 93.3(15) 5_665 5_665
O17W Na5 O8WA 86.7(15) . 5_665
O4T Na5 O8WA 92.0(9) 5_665 .
O4T Na5 O8WA 88.0(9) . .
O17W Na5 O8WA 86.7(15) 5_665 .
O17W Na5 O8WA 93.3(14) . .
O8WA Na5 O8WA 180.000(3) 5_665 .
O4T Na5 Na6 89.1(6) 5_665 .
O4T Na5 Na6 90.9(6) . .
O17W Na5 Na6 41.3(13) 5_665 .
O17W Na5 Na6 138.7(13) . .
O8WA Na5 Na6 134.6(10) 5_665 .
O8WA Na5 Na6 45.4(10) . .
O4T Na5 Na6 90.9(6) 5_665 5_665
O4T Na5 Na6 89.1(6) . 5_665
O17W Na5 Na6 138.7(13) 5_665 5_665
O17W Na5 Na6 41.3(13) . 5_665
O8WA Na5 Na6 45.4(10) 5_665 5_665
O8WA Na5 Na6 134.6(10) . 5_665
Na6 Na5 Na6 180.0(10) . 5_665
O4W Na6 O17W 85.6(17) . 5_665
O4W Na6 O14W 75(3) . .
O17W Na6 O14W 161(3) 5_665 .
O4W Na6 O8WA 86.8(15) . .
O17W Na6 O8WA 86.3(18) 5_665 .
O14W Na6 O8WA 92(3) . .
O4W Na6 O12W 95(2) . .
O17W Na6 O12W 172(2) 5_665 .
O14W Na6 O12W 21(3) . .
O8WA Na6 O12W 86(2) . .
O4W Na6 Na5 84.0(11) . .
O17W Na6 Na5 40.7(13) 5_665 .
O14W Na6 Na5 134(3) . .
O8WA Na6 Na5 45.6(10) . .
O12W Na6 Na5 131.8(19) . .
O4W Na6 Na2 32.9(8) . 5_665
O17W Na6 Na2 116.4(16) 5_665 5_665
O14W Na6 Na2 45(3) . 5_665
O8WA Na6 Na2 99.6(13) . 5_665
O12W Na6 Na2 66(2) . 5_665
Na5 Na6 Na2 114.6(8) . 5_665
Na7B Na7A O6B 58.5(12) . 8_655
Na7B Na7A O6B 58.5(12) . .
O6B Na7A O6B 116(2) 8_655 .
Na7A Na7B O6B 96.3(10) . .
Na7A Na7B O6B 96.3(10) . 8_655
O6B Na7B O6B 161.6(17) . 8_655
Na7A Na7B O16W 145(4) . 1_554
O6B Na7B O16W 81.0(9) . 1_554
O6B Na7B O16W 81.0(9) 8_655 1_554
Na7A Na7B O2P1 119(3) . .
O6B Na7B O2P1 65.3(7) . .
O6B Na7B O2P1 118.8(12) 8_655 .
O16W Na7B O2P1 91.8(13) 1_554 .
Na7A Na7B O2P1 119(3) . 8_655
O6B Na7B O2P1 118.8(12) . 8_655
O6B Na7B O2P1 65.3(7) 8_655 8_655
O16W Na7B O2P1 91.8(13) 1_554 8_655
O2P1 Na7B O2P1 54.2(9) . 8_655
Na7A Na7B P1 125(4) . .
O6B Na7B P1 91.8(9) . .
O6B Na7B P1 91.8(9) 8_655 .
O16W Na7B P1 90.2(13) 1_554 .
O2P1 Na7B P1 27.1(5) . .
O2P1 Na7B P1 27.1(5) 8_655 .
Na7A Na7B Fe4 119.4(13) . .
O6B Na7B Fe4 34.3(5) . .
O6B Na7B Fe4 142.0(13) 8_655 .
O16W Na7B Fe4 76.9(8) 1_554 .
O2P1 Na7B Fe4 33.3(4) . .
O2P1 Na7B Fe4 84.7(9) 8_655 .
P1 Na7B Fe4 58.1(5) . .
Na7A Na7B Fe4 119.4(13) . 8_655
O6B Na7B Fe4 142.0(13) . 8_655
O6B Na7B Fe4 34.3(5) 8_655 8_655
O16W Na7B Fe4 76.9(8) 1_554 8_655
O2P1 Na7B Fe4 84.7(9) . 8_655
O2P1 Na7B Fe4 33.3(4) 8_655 8_655
P1 Na7B Fe4 58.1(5) . 8_655
Fe4 Na7B Fe4 109.7(9) . 8_655
Na4B O1W Na4A 29.4(14) . .
Na6 O4W Na2 116.5(14) . 5_665
Na1 O5W Rb2 92.2(9) . .
Na1 O5W Rb2 85.2(9) . 8_655
Rb2 O5W Rb2 7.8(4) . 8_655
Na2 O6W Rb3 111.5(11) . .
O8WB O8WA Na5 157(3) . .
O8WB O8WA Na6 94(2) . .
Na5 O8WA Na6 89.0(14) . .
Na3 O10W Rb1 93.0(13) . 5_665
Na1 O11W Rb2 82.8(6) . 2_565
Na1 O11W Rb2 82.8(6) . 7_575
Rb2 O11W Rb2 9.1(4) 2_565 7_575
Na1 O11W Rb2 82.8(6) . .
Rb2 O11W Rb2 165.5(12) 2_565 .
Rb2 O11W Rb2 162.9(10) 7_575 .
Na1 O11W Rb2 82.8(6) . 8_655
Rb2 O11W Rb2 162.9(10) 2_565 8_655
Rb2 O11W Rb2 165.5(12) 7_575 8_655
Rb2 O11W Rb2 9.1(4) . 8_655
O14W O12W Na6 73(5) . 8_655
O14W O12W Na6 73(5) . .
Na6 O12W Na6 115(3) 8_655 .
O12W O14W Na6 86(5) . 8_655
O12W O14W Na6 86(5) . .
Na6 O14W Na6 123(5) 8_655 .
O12W O14W Na2 174(10) . 5_665
Na6 O14W Na2 97(3) 8_655 5_665
Na6 O14W Na2 97(3) . 5_665
Na7B O16W Na7B 174(2) 2_556 1_556
Na5 O17W Na6 98.0(19) . 5_665

loop_
_geom_bond_atom_site_label_1
_geom_bond_atom_site_label_2
_geom_bond_distance
_geom_bond_site_symmetry_2
W1 O1T 1.708(14) .
W1 O1A 1.816(12) .
W1 O13 1.921(14) .
W1 O1B 1.963(9) .
W1 O12 1.978(14) .
W1 O3G2 2.301(13) .
W1 Rb2 3.931(6) 8_655
W1 Rb1 3.952(3) 5_665
W1 Rb2 4.134(7) .
W2 O2T 1.712(15) .
W2 O23 1.826(14) .
W2 O12 1.896(14) .
W2 O28 1.956(15) .
W2 O2A 1.960(10) .
W2 O1G2 2.291(14) .
W2 Rb2 3.758(6) 8_655
W2 Rb1 3.942(3) 5_665
W2 Rb2 3.971(7) .
W3 O3T 1.724(16) .
W3 O3A 1.832(15) .
W3 O13 1.912(14) .
W3 O39 1.954(16) .
W3 O23 2.034(14) .
W3 O2G2 2.303(13) .
W4 O4T 1.739(14) .
W4 O4A 1.820(14) .
W4 O410 1.872(15) .
W4 O46 1.968(14) .
W4 O47 1.983(14) .
W4 O1G1 2.307(13) .
W4 Rb1 3.968(3) .
W5 O5T 1.74(3) .
W5 O56 1.866(15) 7_565
W5 O56 1.866(15) .
W5 O57 1.937(15) .
W5 O57 1.937(15) 7_565
W5 O3G1 2.251(18) .
W5 Rb1 4.001(3) 7_565
W5 Rb1 4.001(3) .
W6 O6T 1.716(15) .
W6 O6B 1.827(14) .
W6 O6A 1.915(4) .
W6 O46 1.937(14) .
W6 O56 1.991(15) .
W6 O1G1 2.369(13) .
W6 Rb1 4.019(3) .
W7 O7T 1.722(17) .
W7 O710 1.863(14) .
W7 O47 1.864(14) .
W7 O7A 1.961(11) .
W7 O57 1.995(15) .
W7 O3G1 2.289(12) .
W7 Rb2 3.861(8) 4_565
W7 Rb1 3.931(3) .
W7 Rb3 3.978(4) .
W7 Rb2 4.198(9) 5_665
W8 O8T 1.73(3) .
W8 O89 1.850(15) 8_655
W8 O89 1.850(15) .
W8 O28 1.950(15) .
W8 O28 1.950(15) 8_655
W8 O1G2 2.28(2) .
W9 O9T 1.722(17) .
W9 O9B 1.824(14) .
W9 O9A 1.915(4) .
W9 O39 1.949(16) .
W9 O89 2.003(15) .
W9 O2G2 2.322(13) .
W10 O10T 1.721(17) .
W10 O10B 1.830(15) .
W10 O10A 1.952(11) .
W10 O410 1.961(15) .
W10 O710 2.014(14) .
W10 O2G1 2.292(13) .
Ge1 O1G1 1.714(13) 7_565
Ge1 O1G1 1.714(13) .
Ge1 O2G1 1.745(19) .
Ge1 O3G1 1.789(18) .
Ge2 O2G2 1.742(13) .
Ge2 O2G2 1.742(13) 8_655
Ge2 O3G2 1.746(19) .
Ge2 O1G2 1.76(2) .
P1 O2P1 1.513(16) .
P1 O2P1 1.513(16) 8_655
P1 O3P1 1.52(2) .
P1 O1P1 1.55(3) .
P1 Na7B 3.28(3) .
P1 Na1A 3.292(7) 2
P2 O2P2 1.52(3) .
P2 O1P2 1.52(2) .
P2 O3P2 1.531(15) .
P2 O3P2 1.531(15) 7_565
P2 Na2A 3.316(8) 2
P2 Na4B 3.34(4) .
P2 Na4B 3.34(4) 7_565
Fe1 O3P1 1.92(2) .
Fe1 O12F 1.970(13) 8_655
Fe1 O12F 1.970(13) .
Fe1 O1A 2.050(12) .
Fe1 O1A 2.050(12) 8_655
Fe1 O3G2 2.147(19) .
Fe2 O3P2 1.929(15) .
Fe2 O12F 1.965(13) .
Fe2 O26F 1.976(8) .
Fe2 O9B 2.024(14) .
Fe2 O3A 2.042(15) .
Fe2 O2G2 2.137(14) .
Fe3 O1P2 1.93(2) .
Fe3 O45F 1.985(14) 7_565
Fe3 O45F 1.985(14) .
Fe3 O10B 2.050(16) .
Fe3 O10B 2.050(16) 7_565
Fe3 O2G1 2.166(19) .
Fe3 Na4B 3.49(4) .
Fe3 Na4B 3.49(4) 7_565
Fe4 O2P1 1.918(16) .
Fe4 O45E 1.965(7) .
Fe4 O45F 1.984(14) .
Fe4 O6B 2.011(14) .
Fe4 O4A 2.038(14) .
Fe4 O1G1 2.127(14) .
Fe4 Na7B 3.48(2) .
Fe1A O2P2 2.22(3) .
Fe1A O1P1 2.234(19) 2
Fe1A O1P1 2.234(19) .
Fe1A O45F 2.255(15) .
Fe1A O45F 2.255(15) 7_565
Fe1A O45E 2.26(2) .
Fe1A Na2A 3.371(9) 2
Fe1A Na1A 3.432(13) 2
Fe2A O1P1 2.25(3) .
Fe2A O2P2 2.286(19) 2
Fe2A O2P2 2.286(19) .
Fe2A O12F 2.360(15) .
Fe2A O12F 2.360(14) 8_655
Fe2A O26F 2.37(2) .
Fe2A Na2A 3.336(17) 2
Fe2A Na1A 3.371(9) 2
O1B W1 1.963(9) 8_655
O1B Na2 2.55(2) 5_665
O1B Rb2 3.057(18) 8_655
O1B Rb2 3.057(18) .
O1T Rb1 3.030(14) 5_665
O2A W2 1.960(10) 8_655
O2A Rb2 2.89(2) 8_655
O2A Rb2 2.89(2) .
O2T Na3 2.57(4) .
O2T Rb1 3.103(16) 5_665
O3A Na4B 2.55(4) .
O3A Na4A 2.80(6) .
O4T Na5 2.286(14) .
O6A W6 1.915(4) 7_565
O6B Na7B 2.407(15) .
O6B Na7A 2.81(4) .
O7T Na2 2.42(2) .
O7T Rb2 2.678(18) 4_565
O7T Rb2 2.936(18) 5_665
O7A W7 1.961(11) 7_565
O7A Rb3 2.94(2) .
O9A W9 1.915(4) 8_655
O10B Na4B 2.46(4) .
O10B Na4A 2.83(6) .
O10A W10 1.952(11) 7_565
O10A Rb3 3.44(2) .
O1P1 Na1A 2.234(19) 2
O1P1 Fe1A 2.234(19) 2
O12 Rb2 2.875(15) 8_655
O12 Rb2 3.125(16) .
O12 Rb1 3.345(14) 5_665
O1P2 Na4B 2.72(4) .
O1P2 Na4B 2.72(4) 7_565
O1G2 W2 2.291(14) 8_655
O2G1 W10 2.292(13) 7_565
O2P1 Na7B 2.70(3) .
O2P2 Na2A 2.286(19) 2
O2P2 Fe2A 2.286(19) 2
O26F Fe2 1.976(8) 8_655
O3G1 W7 2.289(12) 7_565
O3G2 W1 2.301(13) 8_655
O3P2 Na4B 2.79(4) .
O45E Fe4 1.965(7) 7_565
O46 Rb1 2.965(15) .
O47 Rb1 3.000(15) .
O56 Rb1 3.080(15) .
O57 Rb1 3.044(15) .
O57 Rb2 3.457(18) 4_565
O710 Rb3 3.284(14) .
Rb1 O3W 2.80(2) .
Rb1 O1T 3.030(14) 5_665
Rb1 O2T 3.103(16) 5_665
Rb1 O12 3.345(14) 5_665
Rb1 O10W 3.43(4) 5_665
Rb1 W2 3.942(3) 5_665
Rb1 W1 3.952(3) 5_665
Rb2 Rb2 0.49(2) 8_655
Rb2 O7T 2.678(18) 4_465
Rb2 O5W 2.75(3) .
Rb2 O12 2.875(15) 8_655
Rb2 O7T 2.936(19) 5_665
Rb2 O5W 3.04(3) 8_655
Rb2 O11W 3.070(6) .
Rb2 O57 3.457(18) 4_465
Rb2 W2 3.758(6) 8_655
Rb3 O7A 2.94(2) 2_655
Rb3 O6W 2.98(3) .
Rb3 O6W 2.98(3) 2_655
Rb3 O710 3.284(14) 8_755
Rb3 O710 3.284(14) 2_655
Rb3 O710 3.284(14) 7_565
Rb3 O10A 3.44(2) 2_655
Rb3 W7 3.978(4) 7_565
Rb3 W7 3.978(4) 8_755
Na1 O5W 2.34(3) .
Na1 O5W 2.34(3) 2_565
Na1 O5W 2.34(3) 7_575
Na1 O5W 2.34(3) 8_655
Na1 O11W 2.44(4) .
Na1 Rb2 3.673(12) 8_655
Na1 Rb2 3.673(12) 2_565
Na1 Rb2 3.673(12) 7_575
Na2 O6W 2.38(3) .
Na2 O7T 2.42(2) 8_755
Na2 O4W 2.45(3) 4_565
Na2 O4W 2.45(3) 5_665
Na2 O1B 2.55(2) 5_665
Na2 O14W 2.86(13) 5_665
Na2 Rb2 3.805(16) 4_565
Na2 Rb2 3.805(16) 5_665
Na2 Na6 4.03(4) 4_565
Na2 Na6 4.03(4) 5_665
Na3 O10W 2.58(5) .
Na3 Rb1 4.40(4) 5_665
Na4A Na4B 1.38(7) .
Na4A O1W 2.80(6) .
Na4B O1W 2.60(4) .
Na5 O4T 2.286(14) 5_665
Na5 O17W 2.39(5) 5_665
Na5 O17W 2.39(5) .
Na5 O8WA 2.60(4) 5_665
Na5 O8WA 2.60(4) .
Na5 Na6 3.63(3) .
Na5 Na6 3.63(3) 5_665
Na6 O4W 2.29(4) .
Na6 O17W 2.42(6) 5_665
Na6 O14W 2.51(7) .
Na6 O8WA 2.59(5) .
Na6 O12W 2.62(5) .
Na6 Na2 4.03(4) 5_665
Na7A Na7B 1.20(7) .
Na7A O6B 2.81(4) 8_655
Na7B O6B 2.407(15) 8_655
Na7B O16W 2.54(3) 1_554
Na7B O2P1 2.70(3) 8_655
Na7B Fe4 3.48(2) 8_655
O4W Na2 2.45(3) 5_665
O5W Rb2 3.04(3) 8_655
O8WA O8WB 1.37(5) .
O10W Rb1 3.43(4) 5_665
O11W Rb2 3.070(6) 2_565
O11W Rb2 3.070(6) 7_575
O11W Rb2 3.070(6) 8_655
O12W O14W 0.94(12) .
O12W Na6 2.62(5) 8_655
O14W Na6 2.51(7) 8_655
O14W Na2 2.86(13) 5_665
O16W Na7B 2.54(3) 2_556
O16W Na7B 2.54(3) 1_556
O17W Na6 2.42(6) 5_665
